data_7220335
loop_
_publ_author_name
'Wang, Hongfeng'
'Grosjean, Arnaud'
'Sinito, Chiara'
'Kaiba, Abdellah'
'Bald\'e, Ch\'erif'
'Desplanches, C\'edric'
'L\'etard, Jean-Fran\,cois'
'Guionneau, Philippe'

_publ_section_title
;
 Towards synergy between spin-crossover and metal--ligand bond break in
 molecular crystals: structural investigations of eight seven-coordinated
 Fe(ii) macrocyclic complexes
;
_journal_issue 22
_journal_name_full CrystEngComm
_journal_page_first 4075
_journal_paper_doi 10.1039/C5CE00557D
_journal_volume 17
_journal_year 2015
_chemical_formula_moiety 'C17 H21 Fe N5 O2 S2'
_chemical_formula_sum 'C17 H21 Fe N5 O2 S2'
_chemical_formula_weight 447.36
_space_group_crystal_system triclinic
_space_group_IT_number 2
_space_group_name_Hall '-P 1'
_space_group_name_H-M_alt 'P -1'
_symmetry_space_group_name_Hall '-P 1'
_symmetry_space_group_name_H-M 'P -1'
_atom_sites_solution_hydrogens geom
_audit_creation_method SHELXL-2014/6
_audit_update_record
;
2015-03-18 deposited with the CCDC.
2015-04-17 downloaded from the CCDC.
;
_cell_angle_alpha 88.883(14)
_cell_angle_beta 78.274(15)
_cell_angle_gamma 87.09(2)
_cell_formula_units_Z 2
_cell_length_a 7.0081(14)
_cell_length_b 11.651(4)
_cell_length_c 12.321(3)
_cell_measurement_temperature 120(2)
_cell_volume 983.7(5)
_computing_structure_refinement 'SHELXL-2014/6 (Sheldrick, 2014)'
_diffrn_ambient_temperature 120(2)
_diffrn_measured_fraction_theta_full 0.204
_diffrn_measured_fraction_theta_max 0.198
_diffrn_radiation_type MoK\a
_diffrn_radiation_wavelength 0.71073
_diffrn_reflns_av_R_equivalents 0.0498
_diffrn_reflns_av_unetI/netI 0.0413
_diffrn_reflns_laue_measured_fraction_full 0.204
_diffrn_reflns_laue_measured_fraction_max 0.198
_diffrn_reflns_limit_h_max 7
_diffrn_reflns_limit_h_min -8
_diffrn_reflns_limit_k_max 13
_diffrn_reflns_limit_k_min -13
_diffrn_reflns_limit_l_max 15
_diffrn_reflns_limit_l_min -13
_diffrn_reflns_number 902
_diffrn_reflns_point_group_measured_fraction_full 0.204
_diffrn_reflns_point_group_measured_fraction_max 0.198
_diffrn_reflns_theta_full 25.242
_diffrn_reflns_theta_max 26.364
_diffrn_reflns_theta_min 4.801
_exptl_absorpt_coefficient_mu 1.001
_exptl_absorpt_correction_type none
_exptl_crystal_density_diffrn 1.510
_exptl_crystal_description prism
_exptl_crystal_F_000 464
_refine_diff_density_max 0.276
_refine_diff_density_min -0.277
_refine_diff_density_rms 0.072
_refine_ls_extinction_method none
_refine_ls_goodness_of_fit_ref 1.095
_refine_ls_hydrogen_treatment constr
_refine_ls_matrix_type full
_refine_ls_number_parameters 244
_refine_ls_number_reflns 798
_refine_ls_number_restraints 0
_refine_ls_restrained_S_all 1.095
_refine_ls_R_factor_all 0.0751
_refine_ls_R_factor_gt 0.0729
_refine_ls_shift/su_max 0.000
_refine_ls_shift/su_mean 0.000
_refine_ls_structure_factor_coef Fsqd
_refine_ls_weighting_details 'w=1/[\s^2^(Fo^2^)+(0.1748P)^2^] where P=(Fo^2^+2Fc^2^)/3'
_refine_ls_weighting_scheme calc
_refine_ls_wR_factor_gt 0.1709
_refine_ls_wR_factor_ref 0.1776
_reflns_Friedel_coverage 0.000
_reflns_number_gt 738
_reflns_number_total 798
_reflns_threshold_expression 'I > 2\s(I)'
_cod_data_source_file c5ce00557d2.cif
_cod_data_source_block shelx
_cod_depositor_comments 'Adding full bibliography for 7220335--7220350.cif.'
_cod_database_code 7220335
_shelx_space_group_comment
;
The symmetry employed for this shelxl refinement is uniquely defined
by the following loop, which should always be used as a source of
symmetry information in preference to the above space-group names.
They are only intended as comments.
;
_shelxl_version_number 2014/6

loop_
_space_group_symop_operation_xyz
'x, y, z'
'-x, -y, -z'

loop_
_atom_site_label
_atom_site_type_symbol
_atom_site_fract_x
_atom_site_fract_y
_atom_site_fract_z
_atom_site_U_iso_or_equiv
_atom_site_adp_type
_atom_site_occupancy
_atom_site_site_symmetry_order
_atom_site_calc_flag
_atom_site_refinement_flags_posn
_atom_site_refinement_flags_adp
O01 O 0.0780(14) 0.3927(10) 0.3032(7) 0.056(3) Uani 1 1 d . .
O02 O 0.4520(12) 0.3788(10) 0.1927(6) 0.046(2) Uani 1 1 d . .
C012 C 0.6869(18) 0.2382(12) 0.1090(11) 0.045(3) Uani 1 1 d . .
H01A H 0.7548 0.2095 0.0354 0.054 Uiso 1 1 calc R U
H01B H 0.7842 0.2414 0.1568 0.054 Uiso 1 1 calc R U
N01 N 0.5392(15) 0.1620(11) 0.1570(8) 0.047(3) Uani 1 1 d . .
N02 N -0.0335(15) 0.1826(10) 0.3429(8) 0.043(2) Uani 1 1 d . .
C05 C 0.0830(17) -0.0049(11) 0.2982(8) 0.039(2) Uani 1 1 d . .
C011 C 0.765(2) -0.0011(15) 0.0876(11) 0.062(4) Uani 1 1 d . .
H01C H 0.7600 -0.0850 0.0878 0.094 Uiso 1 1 calc R U
H01D H 0.7952 0.0273 0.0109 0.094 Uiso 1 1 calc R U
H01E H 0.8672 0.0205 0.1262 0.094 Uiso 1 1 calc R U
C09 C 0.4122(17) -0.0211(13) 0.1950(9) 0.042(3) Uani 1 1 d . .
C010 C 0.5745(16) 0.0499(13) 0.1447(9) 0.046(3) Uani 1 1 d . .
C014 C 0.3418(16) 0.4939(11) 0.2021(8) 0.038(3) Uani 1 1 d . .
H01F H 0.2791 0.5076 0.1375 0.046 Uiso 1 1 calc R U
H01G H 0.4316 0.5563 0.2046 0.046 Uiso 1 1 calc R U
C01 C -0.0686(17) 0.3676(14) 0.4094(9) 0.047(3) Uani 1 1 d . .
H01H H 0.0007 0.3517 0.4709 0.056 Uiso 1 1 calc R U
H01I H -0.1597 0.4352 0.4293 0.056 Uiso 1 1 calc R U
C013 C 0.5903(18) 0.3655(13) 0.0958(9) 0.046(3) Uani 1 1 d . .
H01J H 0.6891 0.4244 0.0889 0.055 Uiso 1 1 calc R U
H01K H 0.5289 0.3704 0.0301 0.055 Uiso 1 1 calc R U
N03 N 0.2534(15) 0.0433(11) 0.2438(8) 0.043(2) Uani 1 1 d . .
C08 C 0.4044(15) -0.1251(10) 0.1884(8) 0.032(2) Uani 1 1 d . .
H08 H 0.5186 -0.1669 0.1519 0.038 Uiso 1 1 calc R U
C04 C -0.0659(14) 0.0693(10) 0.3483(8) 0.033(2) Uani 1 1 d . .
C015 C 0.1868(14) 0.4909(9) 0.3096(7) 0.029(2) Uani 1 1 d . .
H01L H 0.2495 0.4849 0.3748 0.034 Uiso 1 1 calc R U
H01M H 0.1008 0.5616 0.3163 0.034 Uiso 1 1 calc R U
C03 C -0.2564(19) 0.0226(14) 0.4083(10) 0.047(3) Uani 1 1 d . .
H03A H -0.2497 -0.0613 0.4023 0.071 Uiso 1 1 calc R U
H03B H -0.2800 0.0440 0.4866 0.071 Uiso 1 1 calc R U
H03C H -0.3630 0.0550 0.3748 0.071 Uiso 1 1 calc R U
C02 C -0.1748(19) 0.2703(15) 0.3927(10) 0.051(3) Uani 1 1 d . .
H02A H -0.2665 0.2909 0.3432 0.061 Uiso 1 1 calc R U
H02B H -0.2504 0.2427 0.4644 0.061 Uiso 1 1 calc R U
C06 C 0.079(2) -0.1254(18) 0.2922(13) 0.072(5) Uani 1 1 d . .
H06 H -0.0327 -0.1630 0.3305 0.086 Uiso 1 1 calc R U
C07 C 0.233(2) -0.190(2) 0.2322(11) 0.069(5) Uani 1 1 d . .
H07 H 0.2280 -0.2697 0.2203 0.083 Uiso 1 1 calc R U
Fe1 Fe 0.2567(2) 0.22744(17) 0.24773(11) 0.0366(6) Uani 1 1 d . .
S2 S 0.1313(5) 0.3494(4) -0.1134(2) 0.0494(9) Uani 1 1 d . .
S3 S 0.3610(4) 0.3119(3) 0.6124(2) 0.0499(10) Uani 1 1 d . .
C117 C 0.3523(16) 0.2641(11) 0.4865(8) 0.038(2) Uani 1 1 d . .
N14 N 0.1718(12) 0.2637(10) 0.0993(7) 0.040(2) Uani 1 1 d . .
C116 C 0.1503(12) 0.2976(9) 0.0071(7) 0.025(2) Uani 1 1 d . .
N15 N 0.3488(13) 0.2321(10) 0.3977(7) 0.041(2) Uani 1 1 d . .

loop_
_atom_site_aniso_label
_atom_site_aniso_U_11
_atom_site_aniso_U_22
_atom_site_aniso_U_33
_atom_site_aniso_U_23
_atom_site_aniso_U_13
_atom_site_aniso_U_12
O01 0.060(7) 0.057(8) 0.048(5) -0.002(4) -0.003(4) 0.000(5)
O02 0.040(5) 0.064(7) 0.036(4) -0.001(4) -0.009(3) -0.001(3)
C012 0.047(7) 0.043(8) 0.043(6) -0.005(5) -0.005(5) 0.000(5)
N01 0.046(6) 0.051(8) 0.044(6) 0.002(5) -0.009(4) -0.016(5)
N02 0.042(6) 0.046(7) 0.039(5) -0.003(4) -0.007(4) 0.002(4)
C05 0.046(7) 0.036(7) 0.037(5) -0.003(4) -0.013(5) -0.003(5)
C011 0.078(10) 0.059(12) 0.050(8) -0.001(7) -0.015(6) 0.004(7)
C09 0.033(6) 0.053(9) 0.041(6) 0.005(5) -0.012(4) -0.001(5)
C010 0.038(7) 0.062(10) 0.039(6) 0.009(6) -0.012(5) -0.011(5)
C014 0.032(6) 0.049(9) 0.032(5) 0.002(5) 0.000(4) -0.010(4)
C01 0.039(7) 0.060(10) 0.041(6) -0.001(6) -0.005(5) -0.002(5)
C013 0.055(8) 0.044(8) 0.036(6) 0.007(5) -0.005(5) -0.008(5)
N03 0.041(6) 0.049(8) 0.036(5) 0.003(4) 0.000(4) -0.006(4)
C08 0.032(6) 0.036(7) 0.029(5) 0.005(4) -0.009(4) -0.009(4)
C04 0.030(5) 0.044(7) 0.027(5) -0.006(4) -0.010(3) -0.001(4)
C015 0.026(5) 0.036(6) 0.021(4) 0.001(4) 0.003(3) -0.004(3)
C03 0.048(7) 0.051(9) 0.043(6) 0.002(5) -0.007(5) -0.009(5)
C02 0.046(8) 0.068(10) 0.035(6) 0.000(5) -0.004(5) 0.001(6)
C06 0.057(10) 0.096(18) 0.064(10) 0.011(10) -0.018(7) -0.006(8)
C07 0.066(12) 0.083(15) 0.057(8) 0.002(8) -0.011(7) -0.005(8)
Fe1 0.0262(9) 0.0702(15) 0.0107(8) 0.0003(6) 0.0029(5) -0.0045(7)
S2 0.0439(17) 0.084(3) 0.0179(13) 0.0013(12) 0.0003(10) -0.0105(13)
S3 0.046(2) 0.080(3) 0.0242(13) -0.0069(13) -0.0076(11) -0.0029(14)
C117 0.032(5) 0.055(8) 0.030(5) 0.003(5) -0.009(4) -0.010(4)
N14 0.033(5) 0.049(7) 0.036(5) 0.004(4) -0.003(4) -0.002(4)
C116 0.018(4) 0.032(6) 0.024(4) -0.006(4) 0.000(3) -0.002(3)
N15 0.044(6) 0.037(6) 0.040(5) 0.000(4) -0.003(4) 0.000(4)

loop_
_atom_type_symbol
_atom_type_description
_atom_type_scat_dispersion_real
_atom_type_scat_dispersion_imag
_atom_type_scat_source
C C 0.0033 0.0016 'International Tables Vol C Tables 4.2.6.8 and 6.1.1.4'
H H 0.0000 0.0000 'International Tables Vol C Tables 4.2.6.8 and 6.1.1.4'
Fe Fe 0.3463 0.8444 'International Tables Vol C Tables 4.2.6.8 and 6.1.1.4'
N N 0.0061 0.0033 'International Tables Vol C Tables 4.2.6.8 and 6.1.1.4'
O O 0.0106 0.0060 'International Tables Vol C Tables 4.2.6.8 and 6.1.1.4'
S S 0.1246 0.1234 'International Tables Vol C Tables 4.2.6.8 and 6.1.1.4'

loop_
_geom_angle_atom_site_label_1
_geom_angle_atom_site_label_2
_geom_angle_atom_site_label_3
_geom_angle
C015 O01 C01 113.7(10)
C015 O01 Fe1 115.8(7)
C01 O01 Fe1 108.5(7)
C013 O02 C014 113.9(8)
C013 O02 Fe1 116.9(9)
C014 O02 Fe1 113.5(6)
N01 C012 C013 110.0(10)
C010 N01 C012 119.2(11)
C010 N01 Fe1 119.8(8)
C012 N01 Fe1 121.0(9)
C04 N02 C02 124.0(11)
C04 N02 Fe1 114.9(8)
C02 N02 Fe1 121.1(9)
C04 C05 N03 117.1(12)
C04 C05 C06 126.9(13)
N03 C05 C06 116.0(13)
C08 C09 N03 120.4(12)
C08 C09 C010 127.3(13)
N03 C09 C010 112.0(12)
N01 C010 C09 115.1(11)
N01 C010 C011 122.8(11)
C09 C010 C011 122.1(14)
O02 C014 C015 106.9(7)
C02 C01 O01 109.2(11)
O02 C013 C012 103.3(9)
C09 N03 C05 122.5(12)
C09 N03 Fe1 121.3(8)
C05 N03 Fe1 116.2(9)
C09 C08 C07 124.8(13)
N02 C04 C05 117.7(11)
N02 C04 C03 122.5(11)
C05 C04 C03 119.8(12)
O01 C015 C014 106.3(10)
C01 C02 N02 106.9(12)
C07 C06 C05 121.4(17)
C06 C07 C08 114(2)
N14 Fe1 N15 166.6(4)
N14 Fe1 N03 98.4(4)
N15 Fe1 N03 94.9(4)
N14 Fe1 N01 89.6(4)
N15 Fe1 N01 93.6(4)
N03 Fe1 N01 71.8(4)
N14 Fe1 N02 96.8(3)
N15 Fe1 N02 87.8(3)
N03 Fe1 N02 74.1(4)
N01 Fe1 N02 145.9(4)
N14 Fe1 O01 83.4(4)
N15 Fe1 O01 86.3(4)
N03 Fe1 O01 145.2(4)
N01 Fe1 O01 143.0(4)
N02 Fe1 O01 71.1(4)
N14 Fe1 O02 82.1(4)
N15 Fe1 O02 86.7(3)
N03 Fe1 O02 142.6(4)
N01 Fe1 O02 70.9(4)
N02 Fe1 O02 143.2(4)
O01 Fe1 O02 72.2(4)
N15 C117 S3 178.8(11)
C116 N14 Fe1 168.3(8)
N14 C116 S2 176.1(10)
C117 N15 Fe1 157.1(10)

loop_
_geom_bond_atom_site_label_1
_geom_bond_atom_site_label_2
_geom_bond_distance
O01 C015 1.419(16)
O01 C01 1.524(13)
O01 Fe1 2.281(11)
O02 C013 1.383(14)
O02 C014 1.508(16)
O02 Fe1 2.294(10)
C012 N01 1.426(16)
C012 C013 1.617(19)
N01 C010 1.32(2)
N01 Fe1 2.175(11)
N02 C04 1.349(17)
N02 C02 1.441(17)
N02 Fe1 2.214(11)
C05 C04 1.373(16)
C05 N03 1.385(15)
C05 C06 1.41(3)
C011 C010 1.48(2)
C09 C08 1.221(19)
C09 N03 1.350(17)
C09 C010 1.467(15)
C014 C015 1.534(12)
C01 C02 1.43(2)
N03 Fe1 2.149(13)
C08 C07 1.453(19)
C04 C03 1.510(15)
C06 C07 1.37(3)
Fe1 N14 2.065(8)
Fe1 N15 2.080(10)
S2 C116 1.620(8)
S3 C117 1.672(11)
C117 N15 1.168(15)
N14 C116 1.230(11)

loop_
_geom_torsion_atom_site_label_1
_geom_torsion_atom_site_label_2
_geom_torsion_atom_site_label_3
_geom_torsion_atom_site_label_4
_geom_torsion
C013 C012 N01 C010 159.8(11)
C013 C012 N01 Fe1 -19.4(14)
C012 N01 C010 C09 -178.8(9)
Fe1 N01 C010 C09 0.4(13)
C012 N01 C010 C011 3.1(18)
Fe1 N01 C010 C011 -177.7(8)
C08 C09 C010 N01 174.5(11)
N03 C09 C010 N01 1.0(14)
C08 C09 C010 C011 -7.3(18)
N03 C09 C010 C011 179.2(11)
C013 O02 C014 C015 176.3(9)
Fe1 O02 C014 C015 39.3(10)
C015 O01 C01 C02 177.8(10)
Fe1 O01 C01 C02 -51.8(11)
C014 O02 C013 C012 178.8(9)
Fe1 O02 C013 C012 -45.7(12)
N01 C012 C013 O02 40.3(15)
C08 C09 N03 C05 7.0(17)
C010 C09 N03 C05 -179.0(9)
C08 C09 N03 Fe1 -176.1(8)
C010 C09 N03 Fe1 -2.1(13)
C04 C05 N03 C09 177.5(9)
C06 C05 N03 C09 -5.0(18)
C04 C05 N03 Fe1 0.3(13)
C06 C05 N03 Fe1 177.9(9)
N03 C09 C08 C07 -1.4(17)
C010 C09 C08 C07 -174.4(10)
C02 N02 C04 C05 -179.2(9)
Fe1 N02 C04 C05 1.8(12)
C02 N02 C04 C03 -0.1(16)
Fe1 N02 C04 C03 -179.1(7)
N03 C05 C04 N02 -1.5(15)
C06 C05 C04 N02 -178.7(11)
N03 C05 C04 C03 179.5(9)
C06 C05 C04 C03 2.2(17)
C01 O01 C015 C014 173.2(7)
Fe1 O01 C015 C014 46.5(8)
O02 C014 C015 O01 -54.3(11)
O01 C01 C02 N02 48.2(12)
C04 N02 C02 C01 156.8(10)
Fe1 N02 C02 C01 -24.2(12)
C04 C05 C06 C07 174.9(12)
N03 C05 C06 C07 -2(2)
C05 C06 C07 C08 7(2)
C09 C08 C07 C06 -5.4(18)
